data_4327807
loop_
_publ_author_name
'Luis G. Alves'
'Ana M. Martins'

_publ_contact_author_address
;Centro de Qu\'imica Estrutural
Instituto Superior T\'ecnico
Av. Rovisco Pais 1
1049-001 Lisboa
Portugal
;
_publ_contact_author_email ana.martins@ist.utl.pt
_publ_contact_author_name 'Ana M. Martins'
_publ_contact_author_phone '+351 218419172'
_publ_section_title
;
 Cyclam Functionalization through Isocyanate Insertion in Zr-N Bonds
;
_journal_name_full 'Inorganic Chemistry'
_journal_page_first 10
_journal_page_last 12
_journal_paper_doi 10.1021/ic201750y
_journal_volume 51
_journal_year 2012
_chemical_formula_moiety 'C34 H55 N5 O3 Zr'
_chemical_formula_sum 'C34 H55 N5 O3 Zr'
_chemical_formula_weight 673.05
_chemical_name_systematic
;
 ?
;
_space_group_IT_number 14
_symmetry_cell_setting monoclinic
_symmetry_space_group_name_Hall '-P 2ybc'
_symmetry_space_group_name_H-M 'P 1 21/c 1'
_atom_sites_solution_hydrogens geom
_atom_sites_solution_primary direct
_atom_sites_solution_secondary difmap
_audit_creation_method SHELXL-97
_cell_angle_alpha 90.00
_cell_angle_beta 92.546(4)
_cell_angle_gamma 90.00
_cell_formula_units_Z 4
_cell_length_a 23.888(3)
_cell_length_b 9.4759(9)
_cell_length_c 17.056(2)
_cell_measurement_reflns_used 2589
_cell_measurement_temperature 150(2)
_cell_measurement_theta_max 22.05
_cell_measurement_theta_min 2.46
_cell_volume 3857.0(8)
_computing_cell_refinement 'Bruker SAINT'
_computing_data_collection 'Bruker APEX2'
_computing_data_reduction 'Bruker SAINT'
_computing_molecular_graphics 'Bruker SHELXTL'
_computing_publication_material 'Bruker SHELXTL'
_computing_structure_refinement 'SHELXL-97 (Sheldrick, 2008)'
_computing_structure_solution 'SHELXS-97 (Sheldrick, 2008)'
_diffrn_ambient_temperature 150(2)
_diffrn_measured_fraction_theta_full 0.994
_diffrn_measured_fraction_theta_max 0.994
_diffrn_measurement_device_type 'Bruker APEX-II CCD'
_diffrn_measurement_method 'phi and omega scans'
_diffrn_radiation_monochromator graphite
_diffrn_radiation_source 'fine-focus sealed tube'
_diffrn_radiation_type MoK\a
_diffrn_radiation_wavelength 0.71073
_diffrn_reflns_av_R_equivalents 0.0845
_diffrn_reflns_av_sigmaI/netI 0.0900
_diffrn_reflns_limit_h_max 28
_diffrn_reflns_limit_h_min -28
_diffrn_reflns_limit_k_max 11
_diffrn_reflns_limit_k_min -10
_diffrn_reflns_limit_l_max 20
_diffrn_reflns_limit_l_min -20
_diffrn_reflns_number 27982
_diffrn_reflns_theta_full 25.39
_diffrn_reflns_theta_max 25.39
_diffrn_reflns_theta_min 2.88
_exptl_absorpt_coefficient_mu 0.321
_exptl_absorpt_correction_T_max 0.9936
_exptl_absorpt_correction_T_min 0.9687
_exptl_absorpt_correction_type multi-scan
_exptl_absorpt_process_details SADABS
_exptl_crystal_colour colourless
_exptl_crystal_density_diffrn 1.159
_exptl_crystal_description prism
_exptl_crystal_F_000 1432
_exptl_crystal_size_max 0.10
_exptl_crystal_size_mid 0.06
_exptl_crystal_size_min 0.02
_platon_squeeze_details
;
;
_refine_diff_density_max 0.433
_refine_diff_density_min -0.392
_refine_diff_density_rms 0.082
_refine_ls_extinction_method none
_refine_ls_goodness_of_fit_ref 0.975
_refine_ls_hydrogen_treatment constr
_refine_ls_matrix_type full
_refine_ls_number_parameters 394
_refine_ls_number_reflns 7060
_refine_ls_number_restraints 0
_refine_ls_restrained_S_all 0.975
_refine_ls_R_factor_all 0.0839
_refine_ls_R_factor_gt 0.0507
_refine_ls_shift/su_max 0.001
_refine_ls_shift/su_mean 0.000
_refine_ls_structure_factor_coef Fsqd
_refine_ls_weighting_details 'calc w=1/[\s^2^(Fo^2^)+(0.0636P)^2^+0.0000P] where P=(Fo^2^+2Fc^2^)/3'
_refine_ls_weighting_scheme calc
_refine_ls_wR_factor_gt 0.1167
_refine_ls_wR_factor_ref 0.1268
_reflns_number_gt 4823
_reflns_number_total 7060
_reflns_threshold_expression >2\s(I)
_cod_data_source_file ic201750y_si_001_1.cif
_cod_data_source_block 3a
_cod_original_cell_volume 3857.2(7)
_cod_database_code 4327807

loop_
_symmetry_equiv_pos_as_xyz
'x, y, z'
'-x, y+1/2, -z+1/2'
'-x, -y, -z'
'x, -y-1/2, z-1/2'

loop_
_atom_site_label
_atom_site_type_symbol
_atom_site_fract_x
_atom_site_fract_y
_atom_site_fract_z
_atom_site_U_iso_or_equiv
_atom_site_adp_type
_atom_site_occupancy
_atom_site_symmetry_multiplicity
_atom_site_calc_flag
_atom_site_refinement_flags
Zr1 Zr 0.257615(15) 0.60847(4) 0.13880(2) 0.01650(12) Uani 1 1 d .
O2 O 0.19927(11) 0.5183(3) 0.07579(15) 0.0232(6) Uani 1 1 d .
O3 O 0.36157(11) 0.2633(3) 0.14026(16) 0.0281(7) Uani 1 1 d .
O1 O 0.27095(11) 0.7743(3) 0.07383(15) 0.0255(6) Uani 1 1 d .
C30 C 0.1672(2) 0.3764(6) -0.0342(3) 0.0666(18) Uani 1 1 d .
H30A H 0.1922 0.4169 -0.0706 0.100 Uiso 1 1 calc R
H30B H 0.1335 0.3460 -0.0620 0.100 Uiso 1 1 calc R
H30C H 0.1850 0.2970 -0.0086 0.100 Uiso 1 1 calc R
N2 N 0.20843(13) 0.6979(3) 0.22484(18) 0.0204(7) Uani 1 1 d .
N3 N 0.16377(13) 0.3706(3) 0.24727(19) 0.0250(8) Uani 1 1 d .
N4 N 0.29043(12) 0.3888(3) 0.20504(17) 0.0183(7) Uani 1 1 d .
N5 N 0.33098(13) 0.4845(3) 0.09685(18) 0.0208(7) Uani 1 1 d .
N1 N 0.32289(13) 0.7223(3) 0.23907(18) 0.0193(7) Uani 1 1 d .
C28 C 0.15331(19) 0.4833(4) 0.0250(3) 0.0356(11) Uani 1 1 d .
H28 H 0.1257 0.4388 0.0580 0.043 Uiso 1 1 calc R
C29 C 0.1258(2) 0.6133(5) -0.0077(3) 0.0688(18) Uani 1 1 d .
H29A H 0.1196 0.6785 0.0342 0.103 Uiso 1 1 calc R
H29B H 0.0906 0.5889 -0.0334 0.103 Uiso 1 1 calc R
H29C H 0.1496 0.6564 -0.0448 0.103 Uiso 1 1 calc R
C3 C 0.14794(15) 0.6742(4) 0.2274(2) 0.0232(9) Uani 1 1 d .
H3A H 0.1357 0.6196 0.1817 0.028 Uiso 1 1 calc R
H3B H 0.1291 0.7648 0.2240 0.028 Uiso 1 1 calc R
C4 C 0.12979(17) 0.5986(4) 0.3001(2) 0.0283(9) Uani 1 1 d .
H4A H 0.0900 0.5784 0.2942 0.034 Uiso 1 1 calc R
H4B H 0.1355 0.6607 0.3450 0.034 Uiso 1 1 calc R
C5 C 0.16157(17) 0.4602(4) 0.3165(2) 0.0253(9) Uani 1 1 d .
H5A H 0.1995 0.4818 0.3354 0.030 Uiso 1 1 calc R
H5B H 0.1434 0.4089 0.3576 0.030 Uiso 1 1 calc R
C18 C 0.10939(17) 0.3210(4) 0.2146(2) 0.0281(10) Uani 1 1 d .
H18A H 0.1157 0.2723 0.1657 0.034 Uiso 1 1 calc R
H18B H 0.0865 0.4031 0.2018 0.034 Uiso 1 1 calc R
C19 C 0.07589(17) 0.2236(4) 0.2655(2) 0.0257(9) Uani 1 1 d .
C24 C 0.07801(17) 0.0766(4) 0.2578(3) 0.0300(10) Uani 1 1 d .
H24 H 0.1006 0.0369 0.2206 0.036 Uiso 1 1 calc R
C23 C 0.04702(18) -0.0107(5) 0.3046(3) 0.0336(11) Uani 1 1 d .
H23 H 0.0487 -0.1081 0.2987 0.040 Uiso 1 1 calc R
C22 C 0.01401(17) 0.0475(5) 0.3598(3) 0.0358(11) Uani 1 1 d .
H22 H -0.0064 -0.0111 0.3917 0.043 Uiso 1 1 calc R
C21 C 0.01064(17) 0.1913(5) 0.3684(3) 0.0370(11) Uani 1 1 d .
H21 H -0.0122 0.2298 0.4056 0.044 Uiso 1 1 calc R
C20 C 0.04107(17) 0.2780(4) 0.3218(3) 0.0309(10) Uani 1 1 d .
H20 H 0.0384 0.3753 0.3279 0.037 Uiso 1 1 calc R
C6 C 0.20567(17) 0.2571(4) 0.2550(2) 0.0280(10) Uani 1 1 d .
H6A H 0.1867 0.1670 0.2490 0.034 Uiso 1 1 calc R
H6B H 0.2231 0.2604 0.3074 0.034 Uiso 1 1 calc R
C7 C 0.25084(17) 0.2656(4) 0.1961(2) 0.0258(9) Uani 1 1 d .
H7A H 0.2727 0.1794 0.1995 0.031 Uiso 1 1 calc R
H7B H 0.2330 0.2694 0.1439 0.031 Uiso 1 1 calc R
C31 C 0.33305(15) 0.3708(4) 0.1420(2) 0.0207(9) Uani 1 1 d .
C32 C 0.36588(16) 0.4767(4) 0.0268(2) 0.0236(9) Uani 1 1 d .
H32 H 0.4011 0.4288 0.0421 0.028 Uiso 1 1 calc R
C33 C 0.3361(2) 0.3911(5) -0.0368(2) 0.0406(11) Uani 1 1 d .
H33A H 0.3294 0.2975 -0.0178 0.061 Uiso 1 1 calc R
H33B H 0.3589 0.3862 -0.0817 0.061 Uiso 1 1 calc R
H33C H 0.3010 0.4350 -0.0515 0.061 Uiso 1 1 calc R
C34 C 0.37973(19) 0.6225(4) -0.0028(3) 0.0377(11) Uani 1 1 d .
H34A H 0.3456 0.6731 -0.0152 0.056 Uiso 1 1 calc R
H34B H 0.4010 0.6145 -0.0491 0.056 Uiso 1 1 calc R
H34C H 0.4014 0.6726 0.0370 0.056 Uiso 1 1 calc R
C8 C 0.32093(16) 0.3798(4) 0.2826(2) 0.0237(9) Uani 1 1 d .
H8A H 0.3398 0.2892 0.2865 0.028 Uiso 1 1 calc R
H8B H 0.2939 0.3832 0.3233 0.028 Uiso 1 1 calc R
C9 C 0.36367(16) 0.4952(4) 0.2977(2) 0.0231(9) Uani 1 1 d .
H9A H 0.3873 0.5020 0.2531 0.028 Uiso 1 1 calc R
H9B H 0.3873 0.4705 0.3433 0.028 Uiso 1 1 calc R
C10 C 0.33657(17) 0.6388(4) 0.3115(2) 0.0244(9) Uani 1 1 d .
H10A H 0.3023 0.6240 0.3389 0.029 Uiso 1 1 calc R
H10B H 0.3617 0.6940 0.3456 0.029 Uiso 1 1 calc R
C11 C 0.37504(15) 0.7723(4) 0.2023(2) 0.0209(9) Uani 1 1 d .
H11A H 0.3641 0.8258 0.1556 0.025 Uiso 1 1 calc R
H11B H 0.3956 0.6902 0.1855 0.025 Uiso 1 1 calc R
C12 C 0.41420(15) 0.8620(4) 0.2528(2) 0.0190(8) Uani 1 1 d .
C13 C 0.45801(16) 0.8013(4) 0.2974(2) 0.0216(9) Uani 1 1 d .
H13 H 0.4623 0.7037 0.2973 0.026 Uiso 1 1 calc R
C14 C 0.49549(16) 0.8835(4) 0.3424(2) 0.0296(10) Uani 1 1 d .
H14 H 0.5248 0.8412 0.3714 0.036 Uiso 1 1 calc R
C15 C 0.48891(17) 1.0297(4) 0.3436(3) 0.0308(10) Uani 1 1 d .
H15 H 0.5130 1.0857 0.3746 0.037 Uiso 1 1 calc R
C16 C 0.44603(17) 1.0902(4) 0.2981(3) 0.0285(10) Uani 1 1 d .
H16 H 0.4419 1.1878 0.2979 0.034 Uiso 1 1 calc R
C17 C 0.40939(16) 1.0091(4) 0.2532(2) 0.0231(9) Uani 1 1 d .
H17 H 0.3810 1.0524 0.2228 0.028 Uiso 1 1 calc R
C1 C 0.28815(16) 0.8457(4) 0.2618(2) 0.0226(9) Uani 1 1 d .
H1A H 0.2857 0.9127 0.2188 0.027 Uiso 1 1 calc R
H1B H 0.3061 0.8925 0.3068 0.027 Uiso 1 1 calc R
C2 C 0.22955(16) 0.8003(4) 0.2819(2) 0.0223(9) Uani 1 1 d .
H2A H 0.2304 0.7591 0.3340 0.027 Uiso 1 1 calc R
H2B H 0.2050 0.8818 0.2816 0.027 Uiso 1 1 calc R
C25 C 0.25224(18) 0.8870(4) 0.0256(2) 0.0299(10) Uani 1 1 d .
H25 H 0.2400 0.8482 -0.0256 0.036 Uiso 1 1 calc R
C27 C 0.20283(19) 0.9572(5) 0.0605(3) 0.0445(13) Uani 1 1 d .
H27A H 0.1737 0.8890 0.0669 0.067 Uiso 1 1 calc R
H27B H 0.1892 1.0313 0.0263 0.067 Uiso 1 1 calc R
H27C H 0.2140 0.9963 0.1107 0.067 Uiso 1 1 calc R
C26 C 0.2997(2) 0.9881(5) 0.0132(3) 0.0414(12) Uani 1 1 d .
H26A H 0.3106 1.0324 0.0622 0.062 Uiso 1 1 calc R
H26B H 0.2877 1.0590 -0.0241 0.062 Uiso 1 1 calc R
H26C H 0.3310 0.9376 -0.0063 0.062 Uiso 1 1 calc R

loop_
_atom_site_aniso_label
_atom_site_aniso_U_11
_atom_site_aniso_U_22
_atom_site_aniso_U_33
_atom_site_aniso_U_23
_atom_site_aniso_U_13
_atom_site_aniso_U_12
Zr1 0.0176(2) 0.01574(19) 0.01608(19) -0.00131(17) -0.00016(13) 0.00233(17)
O2 0.0211(15) 0.0241(14) 0.0239(15) -0.0043(12) -0.0043(12) -0.0007(12)
O3 0.0300(16) 0.0232(15) 0.0316(17) 0.0038(12) 0.0067(13) 0.0124(13)
O1 0.0276(16) 0.0226(14) 0.0261(16) 0.0065(12) 0.0014(12) 0.0026(12)
C30 0.060(4) 0.067(4) 0.069(4) -0.046(3) -0.028(3) 0.018(3)
N2 0.0231(18) 0.0170(16) 0.0215(18) -0.0032(14) 0.0054(14) -0.0012(14)
N3 0.0243(18) 0.0210(17) 0.0299(19) 0.0005(15) 0.0035(15) 0.0028(15)
N4 0.0198(16) 0.0186(15) 0.0168(16) 0.0013(14) 0.0028(13) 0.0013(14)
N5 0.0250(18) 0.0210(17) 0.0166(17) -0.0010(14) 0.0025(14) 0.0040(14)
N1 0.0229(18) 0.0177(16) 0.0177(17) -0.0016(13) 0.0043(14) 0.0011(14)
C28 0.037(3) 0.033(2) 0.035(3) -0.003(2) -0.013(2) 0.002(2)
C29 0.075(4) 0.054(3) 0.073(4) -0.010(3) -0.048(3) 0.016(3)
C3 0.020(2) 0.0182(19) 0.032(2) -0.0022(18) 0.0047(18) 0.0042(17)
C4 0.025(2) 0.025(2) 0.036(2) -0.006(2) 0.0090(18) -0.0019(19)
C5 0.025(2) 0.024(2) 0.027(2) 0.0018(18) 0.0031(18) -0.0048(18)
C18 0.033(3) 0.024(2) 0.027(2) 0.0006(18) -0.0025(19) 0.0077(19)
C19 0.026(2) 0.027(2) 0.023(2) -0.0037(18) -0.0095(18) 0.0009(18)
C24 0.029(2) 0.028(2) 0.033(2) -0.0100(19) -0.004(2) 0.0024(18)
C23 0.033(3) 0.028(2) 0.039(3) -0.001(2) -0.007(2) -0.007(2)
C22 0.021(2) 0.039(3) 0.047(3) 0.001(2) -0.004(2) -0.014(2)
C21 0.021(2) 0.046(3) 0.045(3) -0.012(2) 0.009(2) -0.003(2)
C20 0.025(2) 0.027(2) 0.040(3) -0.012(2) -0.004(2) -0.0007(19)
C6 0.029(2) 0.021(2) 0.035(3) 0.0041(18) 0.007(2) 0.0004(18)
C7 0.031(2) 0.0157(19) 0.031(2) -0.0013(17) 0.0040(19) 0.0045(17)
C31 0.018(2) 0.024(2) 0.020(2) -0.0053(17) -0.0033(16) 0.0026(17)
C32 0.021(2) 0.028(2) 0.022(2) 0.0006(18) 0.0011(17) 0.0090(17)
C33 0.051(3) 0.048(3) 0.024(2) -0.015(2) 0.012(2) -0.009(2)
C34 0.042(3) 0.040(3) 0.032(2) 0.007(2) 0.017(2) 0.004(2)
C8 0.032(2) 0.021(2) 0.0182(19) 0.0050(17) 0.0005(17) 0.0091(18)
C9 0.023(2) 0.026(2) 0.020(2) 0.0014(17) -0.0033(17) 0.0029(18)
C10 0.026(2) 0.026(2) 0.021(2) -0.0029(17) -0.0001(17) -0.0032(17)
C11 0.020(2) 0.022(2) 0.021(2) 0.0013(16) 0.0025(17) 0.0011(17)
C12 0.014(2) 0.022(2) 0.021(2) -0.0014(16) 0.0050(16) -0.0025(16)
C13 0.022(2) 0.017(2) 0.026(2) 0.0020(17) 0.0041(17) 0.0008(17)
C14 0.020(2) 0.032(2) 0.037(2) 0.002(2) -0.0020(18) 0.0012(19)
C15 0.022(2) 0.034(2) 0.037(3) -0.006(2) 0.000(2) -0.0087(19)
C16 0.027(2) 0.016(2) 0.043(3) -0.0003(19) 0.013(2) -0.0028(18)
C17 0.017(2) 0.023(2) 0.030(2) 0.0025(18) 0.0060(18) 0.0006(17)
C1 0.027(2) 0.0172(19) 0.024(2) -0.0041(16) 0.0007(17) 0.0033(17)
C2 0.025(2) 0.018(2) 0.024(2) -0.0019(17) 0.0079(17) 0.0012(17)
C25 0.038(3) 0.023(2) 0.028(2) 0.0038(19) -0.0083(19) -0.002(2)
C27 0.036(3) 0.027(2) 0.070(4) 0.006(2) -0.013(3) 0.007(2)
C26 0.054(3) 0.031(2) 0.039(3) 0.005(2) 0.003(2) -0.005(2)

loop_
_atom_type_symbol
_atom_type_description
_atom_type_scat_dispersion_real
_atom_type_scat_dispersion_imag
_atom_type_scat_source
C C 0.0033 0.0016 'International Tables Vol C Tables 4.2.6.8 and 6.1.1.4'
H H 0.0000 0.0000 'International Tables Vol C Tables 4.2.6.8 and 6.1.1.4'
N N 0.0061 0.0033 'International Tables Vol C Tables 4.2.6.8 and 6.1.1.4'
O O 0.0106 0.0060 'International Tables Vol C Tables 4.2.6.8 and 6.1.1.4'
Zr Zr -2.9673 0.5597 'International Tables Vol C Tables 4.2.6.8 and 6.1.1.4'

loop_
_geom_angle_atom_site_label_1
_geom_angle_atom_site_label_2
_geom_angle_atom_site_label_3
_geom_angle
O2 Zr1 O1 99.94(11)
O2 Zr1 N2 98.97(12)
O1 Zr1 N2 100.49(11)
O2 Zr1 N5 98.37(11)
O1 Zr1 N5 95.19(11)
N2 Zr1 N5 154.18(12)
O2 Zr1 N4 95.07(10)
O1 Zr1 N4 151.19(10)
N2 Zr1 N4 101.29(11)
N5 Zr1 N4 58.14(10)
O2 Zr1 N1 170.55(11)
O1 Zr1 N1 85.92(10)
N2 Zr1 N1 72.53(11)
N5 Zr1 N1 88.40(10)
N4 Zr1 N1 82.87(9)
C28 O2 Zr1 167.2(2)
C25 O1 Zr1 152.1(3)
C28 C30 H30A 109.5
C28 C30 H30B 109.5
H30A C30 H30B 109.5
C28 C30 H30C 109.5
H30A C30 H30C 109.5
H30B C30 H30C 109.5
C2 N2 C3 113.4(3)
C2 N2 Zr1 123.4(2)
C3 N2 Zr1 122.9(2)
C5 N3 C18 115.5(3)
C5 N3 C6 113.7(3)
C18 N3 C6 112.8(3)
C8 N4 C7 109.1(3)
C8 N4 C31 107.8(3)
C7 N4 C31 106.1(3)
C8 N4 Zr1 126.0(2)
C7 N4 Zr1 114.8(2)
C31 N4 Zr1 88.87(19)
C31 N5 C32 114.7(3)
C31 N5 Zr1 104.4(2)
C32 N5 Zr1 138.8(2)
C10 N1 C1 107.7(3)
C10 N1 C11 111.1(3)
C1 N1 C11 110.1(3)
C10 N1 Zr1 116.3(2)
C1 N1 Zr1 100.2(2)
C11 N1 Zr1 110.8(2)
O2 C28 C30 112.9(4)
O2 C28 C29 110.7(4)
C30 C28 C29 114.8(4)
O2 C28 H28 105.9
C30 C28 H28 105.9
C29 C28 H28 105.9
C28 C29 H29A 109.5
C28 C29 H29B 109.5
H29A C29 H29B 109.5
C28 C29 H29C 109.5
H29A C29 H29C 109.5
H29B C29 H29C 109.5
N2 C3 C4 114.6(3)
N2 C3 H3A 108.6
C4 C3 H3A 108.6
N2 C3 H3B 108.6
C4 C3 H3B 108.6
H3A C3 H3B 107.6
C3 C4 C5 113.4(3)
C3 C4 H4A 108.9
C5 C4 H4A 108.9
C3 C4 H4B 108.9
C5 C4 H4B 108.9
H4A C4 H4B 107.7
N3 C5 C4 112.7(3)
N3 C5 H5A 109.1
C4 C5 H5A 109.1
N3 C5 H5B 109.1
C4 C5 H5B 109.1
H5A C5 H5B 107.8
N3 C18 C19 117.2(3)
N3 C18 H18A 108.0
C19 C18 H18A 108.0
N3 C18 H18B 108.0
C19 C18 H18B 108.0
H18A C18 H18B 107.2
C20 C19 C24 117.2(4)
C20 C19 C18 120.9(4)
C24 C19 C18 121.9(4)
C23 C24 C19 121.1(4)
C23 C24 H24 119.5
C19 C24 H24 119.5
C22 C23 C24 119.6(4)
C22 C23 H23 120.2
C24 C23 H23 120.2
C23 C22 C21 120.7(4)
C23 C22 H22 119.6
C21 C22 H22 119.6
C20 C21 C22 119.8(4)
C20 C21 H21 120.1
C22 C21 H21 120.1
C21 C20 C19 121.6(4)
C21 C20 H20 119.2
C19 C20 H20 119.2
N3 C6 C7 113.9(3)
N3 C6 H6A 108.8
C7 C6 H6A 108.8
N3 C6 H6B 108.8
C7 C6 H6B 108.8
H6A C6 H6B 107.7
N4 C7 C6 116.0(3)
N4 C7 H7A 108.3
C6 C7 H7A 108.3
N4 C7 H7B 108.3
C6 C7 H7B 108.3
H7A C7 H7B 107.4
O3 C31 N5 131.9(4)
O3 C31 N4 120.0(3)
N5 C31 N4 108.1(3)
N5 C32 C33 109.9(3)
N5 C32 C34 111.2(3)
C33 C32 C34 110.7(4)
N5 C32 H32 108.3
C33 C32 H32 108.3
C34 C32 H32 108.3
C32 C33 H33A 109.5
C32 C33 H33B 109.5
H33A C33 H33B 109.5
C32 C33 H33C 109.5
H33A C33 H33C 109.5
H33B C33 H33C 109.5
C32 C34 H34A 109.5
C32 C34 H34B 109.5
H34A C34 H34B 109.5
C32 C34 H34C 109.5
H34A C34 H34C 109.5
H34B C34 H34C 109.5
N4 C8 C9 114.3(3)
N4 C8 H8A 108.7
C9 C8 H8A 108.7
N4 C8 H8B 108.7
C9 C8 H8B 108.7
H8A C8 H8B 107.6
C8 C9 C10 112.5(3)
C8 C9 H9A 109.1
C10 C9 H9A 109.1
C8 C9 H9B 109.1
C10 C9 H9B 109.1
H9A C9 H9B 107.8
N1 C10 C9 115.1(3)
N1 C10 H10A 108.5
C9 C10 H10A 108.5
N1 C10 H10B 108.5
C9 C10 H10B 108.5
H10A C10 H10B 107.5
N1 C11 C12 116.5(3)
N1 C11 H11A 108.2
C12 C11 H11A 108.2
N1 C11 H11B 108.2
C12 C11 H11B 108.2
H11A C11 H11B 107.3
C13 C12 C17 118.0(3)
C13 C12 C11 120.8(3)
C17 C12 C11 121.1(3)
C14 C13 C12 121.3(3)
C14 C13 H13 119.3
C12 C13 H13 119.3
C13 C14 C15 119.6(4)
C13 C14 H14 120.2
C15 C14 H14 120.2
C16 C15 C14 119.0(4)
C16 C15 H15 120.5
C14 C15 H15 120.5
C17 C16 C15 121.3(4)
C17 C16 H16 119.4
C15 C16 H16 119.4
C16 C17 C12 120.7(4)
C16 C17 H17 119.6
C12 C17 H17 119.6
N1 C1 C2 111.4(3)
N1 C1 H1A 109.3
C2 C1 H1A 109.3
N1 C1 H1B 109.3
C2 C1 H1B 109.3
H1A C1 H1B 108.0
N2 C2 C1 109.6(3)
N2 C2 H2A 109.8
C1 C2 H2A 109.8
N2 C2 H2B 109.8
C1 C2 H2B 109.8
H2A C2 H2B 108.2
O1 C25 C27 109.8(4)
O1 C25 C26 110.1(3)
C27 C25 C26 112.5(4)
O1 C25 H25 108.1
C27 C25 H25 108.1
C26 C25 H25 108.1
C25 C27 H27A 109.5
C25 C27 H27B 109.5
H27A C27 H27B 109.5
C25 C27 H27C 109.5
H27A C27 H27C 109.5
H27B C27 H27C 109.5
C25 C26 H26A 109.5
C25 C26 H26B 109.5
H26A C26 H26B 109.5
C25 C26 H26C 109.5
H26A C26 H26C 109.5
H26B C26 H26C 109.5

loop_
_geom_bond_atom_site_label_1
_geom_bond_atom_site_label_2
_geom_bond_distance
Zr1 O2 1.922(2)
Zr1 O1 1.957(2)
Zr1 N2 2.099(3)
Zr1 N5 2.253(3)
Zr1 N4 2.479(3)
Zr1 N1 2.507(3)
O2 C28 1.408(5)
O3 C31 1.226(4)
O1 C25 1.408(4)
C30 C28 1.479(6)
C30 H30A 0.9600
C30 H30B 0.9600
C30 H30C 0.9600
N2 C2 1.449(5)
N2 C3 1.465(5)
N3 C5 1.457(5)
N3 C18 1.468(5)
N3 C6 1.471(5)
N4 C8 1.484(4)
N4 C7 1.506(5)
N4 C31 1.523(5)
N5 C31 1.324(5)
N5 C32 1.488(5)
N1 C10 1.491(5)
N1 C1 1.495(4)
N1 C11 1.496(5)
C28 C29 1.492(6)
C28 H28 0.9800
C29 H29A 0.9600
C29 H29B 0.9600
C29 H29C 0.9600
C3 C4 1.513(5)
C3 H3A 0.9700
C3 H3B 0.9700
C4 C5 1.535(5)
C4 H4A 0.9700
C4 H4B 0.9700
C5 H5A 0.9700
C5 H5B 0.9700
C18 C19 1.519(6)
C18 H18A 0.9700
C18 H18B 0.9700
C19 C20 1.396(6)
C19 C24 1.400(5)
C24 C23 1.387(6)
C24 H24 0.9300
C23 C22 1.369(6)
C23 H23 0.9300
C22 C21 1.374(6)
C22 H22 0.9300
C21 C20 1.374(6)
C21 H21 0.9300
C20 H20 0.9300
C6 C7 1.509(5)
C6 H6A 0.9700
C6 H6B 0.9700
C7 H7A 0.9700
C7 H7B 0.9700
C32 C33 1.509(5)
C32 C34 1.513(5)
C32 H32 0.9800
C33 H33A 0.9600
C33 H33B 0.9600
C33 H33C 0.9600
C34 H34A 0.9600
C34 H34B 0.9600
C34 H34C 0.9600
C8 C9 1.511(5)
C8 H8A 0.9700
C8 H8B 0.9700
C9 C10 1.529(5)
C9 H9A 0.9700
C9 H9B 0.9700
C10 H10A 0.9700
C10 H10B 0.9700
C11 C12 1.506(5)
C11 H11A 0.9700
C11 H11B 0.9700
C12 C13 1.391(5)
C12 C17 1.399(5)
C13 C14 1.391(5)
C13 H13 0.9300
C14 C15 1.395(6)
C14 H14 0.9300
C15 C16 1.382(6)
C15 H15 0.9300
C16 C17 1.373(5)
C16 H16 0.9300
C17 H17 0.9300
C1 C2 1.518(5)
C1 H1A 0.9700
C1 H1B 0.9700
C2 H2A 0.9700
C2 H2B 0.9700
C25 C27 1.502(6)
C25 C26 1.506(6)
C25 H25 0.9800
C27 H27A 0.9600
C27 H27B 0.9600
C27 H27C 0.9600
C26 H26A 0.9600
C26 H26B 0.9600
C26 H26C 0.9600

loop_
_geom_torsion_atom_site_label_1
_geom_torsion_atom_site_label_2
_geom_torsion_atom_site_label_3
_geom_torsion_atom_site_label_4
_geom_torsion
O1 Zr1 O2 C28 -31.7(13)
N2 Zr1 O2 C28 70.7(12)
N5 Zr1 O2 C28 -128.5(12)
N4 Zr1 O2 C28 173.0(12)
O2 Zr1 O1 C25 41.3(5)
N2 Zr1 O1 C25 -59.8(5)
N5 Zr1 O1 C25 140.8(5)
N4 Zr1 O1 C25 161.6(5)
N1 Zr1 O1 C25 -131.2(5)
O2 Zr1 N2 C2 -169.1(3)
O1 Zr1 N2 C2 -67.1(3)
N5 Zr1 N2 C2 59.3(4)
N4 Zr1 N2 C2 93.9(3)
N1 Zr1 N2 C2 15.1(3)
O2 Zr1 N2 C3 4.0(3)
O1 Zr1 N2 C3 105.9(3)
N5 Zr1 N2 C3 -127.7(3)
N4 Zr1 N2 C3 -93.1(3)
N1 Zr1 N2 C3 -171.8(3)
O2 Zr1 N4 C8 -155.9(3)
O1 Zr1 N4 C8 82.7(3)
N2 Zr1 N4 C8 -55.7(3)
N5 Zr1 N4 C8 107.4(3)
N1 Zr1 N4 C8 14.8(3)
O2 Zr1 N4 C7 -14.5(2)
O1 Zr1 N4 C7 -135.9(3)
N2 Zr1 N4 C7 85.7(2)
N5 Zr1 N4 C7 -111.2(3)
N1 Zr1 N4 C7 156.2(2)
O2 Zr1 N4 C31 92.75(19)
O1 Zr1 N4 C31 -28.6(3)
N2 Zr1 N4 C31 -167.04(18)
N5 Zr1 N4 C31 -3.96(18)
N1 Zr1 N4 C31 -96.52(19)
O2 Zr1 N5 C31 -86.1(2)
O1 Zr1 N5 C31 173.1(2)
N2 Zr1 N5 C31 45.7(4)
N4 Zr1 N5 C31 4.7(2)
N1 Zr1 N5 C31 87.3(2)
O2 Zr1 N5 C32 75.6(4)
O1 Zr1 N5 C32 -25.2(4)
N2 Zr1 N5 C32 -152.6(3)
N4 Zr1 N5 C32 166.4(4)
N1 Zr1 N5 C32 -111.0(4)
O1 Zr1 N1 C10 -175.9(2)
N2 Zr1 N1 C10 81.7(2)
N5 Zr1 N1 C10 -80.6(2)
N4 Zr1 N1 C10 -22.5(2)
O1 Zr1 N1 C1 68.3(2)
N2 Zr1 N1 C1 -34.0(2)
N5 Zr1 N1 C1 163.6(2)
N4 Zr1 N1 C1 -138.3(2)
O1 Zr1 N1 C11 -47.9(2)
N2 Zr1 N1 C11 -150.2(2)
N5 Zr1 N1 C11 47.5(2)
N4 Zr1 N1 C11 105.5(2)
Zr1 O2 C28 C30 128.8(11)
Zr1 O2 C28 C29 -1.4(15)
C2 N2 C3 C4 -69.4(4)
Zr1 N2 C3 C4 117.0(3)
N2 C3 C4 C5 -52.4(4)
C18 N3 C5 C4 -62.5(4)
C6 N3 C5 C4 164.7(3)
C3 C4 C5 N3 -48.3(5)
C5 N3 C18 C19 -64.5(4)
C6 N3 C18 C19 68.7(4)
N3 C18 C19 C20 84.7(5)
N3 C18 C19 C24 -95.9(5)
C20 C19 C24 C23 -0.5(6)
C18 C19 C24 C23 -179.8(4)
C19 C24 C23 C22 -0.4(6)
C24 C23 C22 C21 0.9(7)
C23 C22 C21 C20 -0.6(7)
C22 C21 C20 C19 -0.3(7)
C24 C19 C20 C21 0.8(6)
C18 C19 C20 C21 -179.8(4)
C5 N3 C6 C7 -118.4(4)
C18 N3 C6 C7 107.6(4)
C8 N4 C7 C6 61.7(4)
C31 N4 C7 C6 177.6(3)
Zr1 N4 C7 C6 -86.0(3)
N3 C6 C7 N4 67.6(5)
C32 N5 C31 O3 6.2(6)
Zr1 N5 C31 O3 173.0(4)
C32 N5 C31 N4 -173.7(3)
Zr1 N5 C31 N4 -6.9(3)
C8 N4 C31 O3 58.5(4)
C7 N4 C31 O3 -58.3(4)
Zr1 N4 C31 O3 -173.8(3)
C8 N4 C31 N5 -121.6(3)
C7 N4 C31 N5 121.6(3)
Zr1 N4 C31 N5 6.0(3)
C31 N5 C32 C33 79.4(4)
Zr1 N5 C32 C33 -81.1(4)
C31 N5 C32 C34 -157.7(3)
Zr1 N5 C32 C34 41.9(5)
C7 N4 C8 C9 178.0(3)
C31 N4 C8 C9 63.2(4)
Zr1 N4 C8 C9 -38.8(4)
N4 C8 C9 C10 71.5(4)
C1 N1 C10 C9 170.3(3)
C11 N1 C10 C9 -69.1(4)
Zr1 N1 C10 C9 58.8(4)
C8 C9 C10 N1 -87.2(4)
C10 N1 C11 C12 -58.0(4)
C1 N1 C11 C12 61.2(4)
Zr1 N1 C11 C12 171.1(2)
N1 C11 C12 C13 92.3(4)
N1 C11 C12 C17 -90.9(4)
C17 C12 C13 C14 1.0(6)
C11 C12 C13 C14 178.0(4)
C12 C13 C14 C15 0.7(6)
C13 C14 C15 C16 -1.9(6)
C14 C15 C16 C17 1.3(6)
C15 C16 C17 C12 0.5(6)
C13 C12 C17 C16 -1.7(5)
C11 C12 C17 C16 -178.6(3)
C10 N1 C1 C2 -71.7(4)
C11 N1 C1 C2 167.1(3)
Zr1 N1 C1 C2 50.3(3)
C3 N2 C2 C1 -165.6(3)
Zr1 N2 C2 C1 8.0(4)
N1 C1 C2 N2 -43.2(4)
Zr1 O1 C25 C27 43.6(7)
Zr1 O1 C25 C26 167.9(4)

loop_
_platon_squeeze_void_nr
_platon_squeeze_void_average_x
_platon_squeeze_void_average_y
_platon_squeeze_void_average_z
_platon_squeeze_void_volume
_platon_squeeze_void_count_electrons
_platon_squeeze_void_content
1 0.000 0.000 0.000 150 49 ' '
2 0.500 0.000 0.000 155 53 ' '
3 0.000 0.500 0.500 150 49 ' '
4 0.500 0.500 0.500 155 53 ' '
